data_4311819
loop_
_publ_author_name
'YongBok Go'
'Xiqu Wang'
'Ekaterina V. Anokhina'
'Allan J. Jacobson'

_publ_contact_author_address
;Department of Chemistry
University of Houston
Houston, TX 77204-5003
;
_publ_contact_author_email ajjcob@uh.edu
_publ_contact_author_fax 713-743-2787
_publ_contact_author_name 'Allan J. Jacobson'
_publ_contact_author_phone 713-743-2785
_publ_section_title
;
 A Chain of Changes: Influence of Noncovalent Interactions on the
 One-Dimensional Structures of Nickel(II) Dicarboxylate Coordination
 Polymers with Chelating Aromatic Amine Ligands
;
_journal_name_full 'Inorganic Chemistry'
_journal_page_first 5360
_journal_page_last 5367
_journal_paper_doi 10.1021/ic049341u
_journal_volume 43
_journal_year 2004
_chemical_formula_sum 'C20 H12 N2 Ni O4'
_chemical_formula_weight 403.03
_chemical_name_systematic
;
 ?
;
_space_group_IT_number 14
_symmetry_space_group_name_Hall '-P 2yn'
_symmetry_space_group_name_H-M 'P 1 21/n 1'
_atom_sites_solution_hydrogens geom
_atom_sites_solution_primary direct
_atom_sites_solution_secondary difmap
_audit_creation_method SHELXL-97
_cell_angle_alpha 90.00
_cell_angle_beta 95.4370(10)
_cell_angle_gamma 90.00
_cell_formula_units_Z 4
_cell_length_a 9.5589(6)
_cell_length_b 12.6776(8)
_cell_length_c 13.5121(9)
_cell_measurement_temperature 293(2)
_cell_volume 1630.08(18)
_computing_structure_refinement 'SHELXL-97 (Sheldrick, 1997)'
_diffrn_ambient_temperature 293(2)
_diffrn_measured_fraction_theta_full 0.915
_diffrn_measured_fraction_theta_max 0.915
_diffrn_measurement_device_type 'SIMENS SMART/CCD'
_diffrn_measurement_method 'narrow frame'
_diffrn_radiation_monochromator graphite
_diffrn_radiation_source 'fine-focus sealed tube'
_diffrn_radiation_type MoK\a
_diffrn_radiation_wavelength 0.71073
_diffrn_reflns_av_R_equivalents 0.0278
_diffrn_reflns_av_sigmaI/netI 0.0331
_diffrn_reflns_limit_h_max 12
_diffrn_reflns_limit_h_min -12
_diffrn_reflns_limit_k_max 6
_diffrn_reflns_limit_k_min -16
_diffrn_reflns_limit_l_max 17
_diffrn_reflns_limit_l_min -17
_diffrn_reflns_number 9748
_diffrn_reflns_theta_full 28.34
_diffrn_reflns_theta_max 28.34
_diffrn_reflns_theta_min 2.21
_exptl_absorpt_coefficient_mu 1.221
_exptl_absorpt_correction_T_max 'Tmin/Tmax ratio 0.8698'
_exptl_absorpt_correction_T_min 'Tmin/Tmax ratio 0.8698'
_exptl_absorpt_correction_type multi-scan
_exptl_absorpt_process_details SADABS
_exptl_crystal_colour green
_exptl_crystal_density_diffrn 1.642
_exptl_crystal_density_method 'not measured'
_exptl_crystal_description polyhedra
_exptl_crystal_F_000 824
_exptl_crystal_size_max 0.4
_exptl_crystal_size_mid 0.1
_exptl_crystal_size_min 0.1
_refine_diff_density_max 0.371
_refine_diff_density_min -0.315
_refine_diff_density_rms 0.057
_refine_ls_extinction_method none
_refine_ls_goodness_of_fit_ref 1.005
_refine_ls_hydrogen_treatment mixed
_refine_ls_matrix_type full
_refine_ls_number_parameters 292
_refine_ls_number_reflns 3713
_refine_ls_number_restraints 0
_refine_ls_restrained_S_all 1.005
_refine_ls_R_factor_all 0.0403
_refine_ls_R_factor_gt 0.0289
_refine_ls_shift/su_max 0.000
_refine_ls_shift/su_mean 0.000
_refine_ls_structure_factor_coef Fsqd
_refine_ls_weighting_details 'calc w=1/[\s^2^(Fo^2^)+(0.0371P)^2^+0.6800P] where P=(Fo^2^+2Fc^2^)/3'
_refine_ls_weighting_scheme calc
_refine_ls_wR_factor_gt 0.0700
_refine_ls_wR_factor_ref 0.0744
_reflns_number_gt 3065
_reflns_number_total 3713
_reflns_threshold_expression >2sigma(I)
_cod_data_source_file ic049341usi20040519_043211_2.cif
_cod_data_source_block 1
_cod_depositor_comments
;
The following automatic conversions were performed:
'_exptl_absorpt_correction_type' value 'multiscan' changed to 'multi-scan'
according to '/home/saulius/struct/CIF-dictionaries/cif_core.dic'
dictionary named 'cif_core.dic' version 2.4.1 from 2010-06-29.

Automatic conversion script
Id: cif_fix_enum 1527 2010-12-29 10:47:43Z saulius 
;
_cod_original_sg_symbol_H-M 'P 21/n'
_cod_database_code 4311819

loop_
_symmetry_equiv_pos_as_xyz
'x, y, z'
'-x+1/2, y+1/2, -z+1/2'
'-x, -y, -z'
'x-1/2, -y-1/2, z-1/2'

loop_
_atom_site_label
_atom_site_type_symbol
_atom_site_fract_x
_atom_site_fract_y
_atom_site_fract_z
_atom_site_U_iso_or_equiv
_atom_site_adp_type
_atom_site_occupancy
_atom_site_symmetry_multiplicity
_atom_site_calc_flag
_atom_site_refinement_flags
_atom_site_disorder_assembly
_atom_site_disorder_group
C1 C 0.1813(2) 0.58872(16) 0.08909(14) 0.0280(4) Uani 1 1 d . . .
C2 C 0.2473(2) 0.68305(17) 0.06697(16) 0.0324(4) Uani 1 1 d . . .
C3 C 0.3906(2) 0.68723(17) 0.07337(15) 0.0313(4) Uani 1 1 d . . .
C4 C 0.4701(2) 0.59695(16) 0.10113(13) 0.0258(4) Uani 1 1 d . . .
C5 C 0.39572(18) 0.50539(15) 0.12085(12) 0.0214(4) Uani 1 1 d . . .
C6 C 0.47049(19) 0.40990(15) 0.14860(12) 0.0217(4) Uani 1 1 d . . .
C7 C 0.4584(2) 0.23393(17) 0.19042(15) 0.0314(4) Uani 1 1 d . . .
C8 C 0.6053(2) 0.22759(18) 0.20501(17) 0.0366(5) Uani 1 1 d . . .
C9 C 0.6852(2) 0.31438(19) 0.18992(15) 0.0338(5) Uani 1 1 d . . .
C10 C 0.61848(19) 0.40988(16) 0.16003(13) 0.0261(4) Uani 1 1 d . . .
C11 C 0.6918(2) 0.50494(18) 0.13973(15) 0.0316(5) Uani 1 1 d . . .
C12 C 0.6212(2) 0.59407(18) 0.11064(15) 0.0318(5) Uani 1 1 d . . .
C13 C 0.08559(18) 0.20096(15) 0.08638(13) 0.0229(4) Uani 1 1 d . . .
C14 C 0.03765(18) 0.09798(15) 0.04056(13) 0.0207(4) Uani 1 1 d . . .
C15 C 0.02814(19) 0.08356(15) -0.06205(13) 0.0223(4) Uani 1 1 d . . .
C16 C -0.00878(18) -0.01411(15) -0.10231(13) 0.0225(4) Uani 1 1 d . . .
C17 C 0.14070(19) 0.47950(16) 0.48985(14) 0.0247(4) Uani 1 1 d . . .
C18 C 0.04046(18) 0.46703(14) 0.40870(13) 0.0206(4) Uani 1 1 d . . .
C19 C -0.10057(19) 0.48709(15) 0.41929(13) 0.0241(4) Uani 1 1 d . . .
C20 C 0.08775(18) 0.43099(14) 0.31129(13) 0.0214(4) Uani 1 1 d . . .
O1 O 0.10194(14) 0.28121(10) 0.03277(9) 0.0274(3) Uani 1 1 d . . .
O2 O 0.11354(15) 0.20637(11) 0.17960(10) 0.0311(3) Uani 1 1 d . . .
O3 O 0.00394(13) 0.42988(12) 0.23313(9) 0.0284(3) Uani 1 1 d . . .
O4 O 0.21345(13) 0.40145(11) 0.31004(9) 0.0242(3) Uani 1 1 d . . .
Ni1 Ni 0.18276(2) 0.359724(19) 0.163942(16) 0.02117(8) Uani 1 1 d . . .
N1 N 0.25251(15) 0.50144(12) 0.11567(11) 0.0221(3) Uani 1 1 d . . .
N2 N 0.39246(16) 0.32283(13) 0.16312(11) 0.0232(3) Uani 1 1 d . . .
H1 H 0.085(2) 0.5837(17) 0.0859(16) 0.029(6) Uiso 1 1 d . . .
H2 H 0.193(2) 0.743(2) 0.0509(17) 0.037(6) Uiso 1 1 d . . .
H3 H 0.435(2) 0.749(2) 0.0554(17) 0.036(6) Uiso 1 1 d . . .
H7 H 0.400(2) 0.1738(19) 0.2017(17) 0.032(6) Uiso 1 1 d . . .
H8 H 0.643(3) 0.168(2) 0.2221(18) 0.039(7) Uiso 1 1 d . . .
H9 H 0.785(3) 0.309(2) 0.1977(18) 0.042(7) Uiso 1 1 d . . .
H11 H 0.791(2) 0.5047(18) 0.1432(16) 0.031(6) Uiso 1 1 d . . .
H12 H 0.670(2) 0.6556(17) 0.0955(16) 0.029(6) Uiso 1 1 d . . .
H15 H 0.052(2) 0.1430(18) -0.1028(17) 0.033(6) Uiso 1 1 d . . .
H16 H -0.016(2) -0.0273(16) -0.1735(15) 0.024(5) Uiso 1 1 d . . .
H17 H 0.231(2) 0.4636(16) 0.4809(15) 0.023(5) Uiso 1 1 d . . .
H19 H -0.170(2) 0.4761(16) 0.3637(15) 0.022(5) Uiso 1 1 d . . .

loop_
_atom_site_aniso_label
_atom_site_aniso_U_11
_atom_site_aniso_U_22
_atom_site_aniso_U_33
_atom_site_aniso_U_23
_atom_site_aniso_U_13
_atom_site_aniso_U_12
C1 0.0267(10) 0.0291(11) 0.0280(9) -0.0018(8) 0.0025(8) 0.0066(8)
C2 0.0399(12) 0.0249(10) 0.0320(10) 0.0010(9) 0.0016(9) 0.0075(9)
C3 0.0418(12) 0.0236(10) 0.0284(10) -0.0011(8) 0.0035(8) -0.0031(9)
C4 0.0300(10) 0.0277(10) 0.0193(8) -0.0036(7) 0.0005(7) -0.0020(8)
C5 0.0233(9) 0.0250(9) 0.0158(8) -0.0038(7) 0.0007(6) 0.0003(7)
C6 0.0239(9) 0.0248(9) 0.0163(8) -0.0045(7) 0.0014(7) 0.0006(7)
C7 0.0393(11) 0.0238(10) 0.0308(10) -0.0022(8) 0.0008(9) 0.0046(9)
C8 0.0399(12) 0.0306(12) 0.0373(12) -0.0021(9) -0.0067(9) 0.0159(10)
C9 0.0270(10) 0.0421(13) 0.0309(10) -0.0076(9) -0.0039(8) 0.0104(9)
C10 0.0231(9) 0.0338(11) 0.0209(9) -0.0072(8) -0.0008(7) 0.0027(8)
C11 0.0215(10) 0.0440(13) 0.0290(10) -0.0070(9) 0.0005(8) -0.0043(9)
C12 0.0306(10) 0.0368(12) 0.0281(10) -0.0030(9) 0.0030(8) -0.0116(9)
C13 0.0195(8) 0.0244(10) 0.0245(9) -0.0031(7) 0.0008(7) -0.0016(7)
C14 0.0165(8) 0.0229(9) 0.0224(8) -0.0022(7) -0.0007(6) -0.0004(7)
C15 0.0220(9) 0.0243(10) 0.0201(8) 0.0019(7) -0.0008(7) -0.0012(7)
C16 0.0222(9) 0.0264(10) 0.0184(8) -0.0009(7) -0.0010(6) -0.0001(7)
C17 0.0175(8) 0.0296(10) 0.0273(9) -0.0026(8) 0.0034(7) -0.0002(8)
C18 0.0217(8) 0.0182(9) 0.0222(8) -0.0006(7) 0.0039(7) -0.0012(7)
C19 0.0203(8) 0.0292(10) 0.0224(9) -0.0029(8) -0.0002(7) -0.0018(8)
C20 0.0211(9) 0.0214(9) 0.0218(8) -0.0020(7) 0.0034(7) -0.0030(7)
O1 0.0349(7) 0.0220(7) 0.0247(7) -0.0010(5) -0.0013(5) -0.0042(6)
O2 0.0432(8) 0.0294(7) 0.0205(6) -0.0038(6) 0.0012(6) -0.0109(6)
O3 0.0221(6) 0.0405(8) 0.0223(6) -0.0051(6) 0.0003(5) -0.0006(6)
O4 0.0205(6) 0.0291(7) 0.0229(6) -0.0057(5) 0.0018(5) 0.0012(5)
Ni1 0.02126(13) 0.02199(13) 0.02024(12) -0.00344(9) 0.00189(8) -0.00212(10)
N1 0.0220(7) 0.0234(8) 0.0212(7) -0.0034(6) 0.0027(6) 0.0012(6)
N2 0.0265(8) 0.0223(8) 0.0208(7) -0.0037(6) 0.0019(6) 0.0034(6)

loop_
_atom_type_symbol
_atom_type_description
_atom_type_scat_dispersion_real
_atom_type_scat_dispersion_imag
_atom_type_scat_source
C C 0.0033 0.0016 'International Tables Vol C Tables 4.2.6.8 and 6.1.1.4'
O O 0.0106 0.0060 'International Tables Vol C Tables 4.2.6.8 and 6.1.1.4'
Ni Ni 0.3393 1.1124 'International Tables Vol C Tables 4.2.6.8 and 6.1.1.4'
N N 0.0061 0.0033 'International Tables Vol C Tables 4.2.6.8 and 6.1.1.4'
H H 0.0000 0.0000 'International Tables Vol C Tables 4.2.6.8 and 6.1.1.4'

loop_
_geom_angle_atom_site_label_1
_geom_angle_atom_site_label_2
_geom_angle_atom_site_label_3
_geom_angle
_geom_angle_site_symmetry_1
_geom_angle_site_symmetry_3
_geom_angle_publ_flag
N1 C1 C2 122.65(19) . . ?
N1 C1 H1 116.0(14) . . ?
C2 C1 H1 121.3(14) . . ?
C3 C2 C1 119.4(2) . . ?
C3 C2 H2 120.9(14) . . ?
C1 C2 H2 119.7(14) . . ?
C2 C3 C4 119.9(2) . . ?
C2 C3 H3 119.8(14) . . ?
C4 C3 H3 120.2(14) . . ?
C5 C4 C3 117.05(18) . . ?
C5 C4 C12 119.06(19) . . ?
C3 C4 C12 123.89(19) . . ?
N1 C5 C4 123.06(17) . . ?
N1 C5 C6 117.00(16) . . ?
C4 C5 C6 119.94(16) . . ?
N2 C6 C10 122.97(17) . . ?
N2 C6 C5 117.15(16) . . ?
C10 C6 C5 119.88(17) . . ?
N2 C7 C8 122.1(2) . . ?
N2 C7 H7 116.8(14) . . ?
C8 C7 H7 121.1(14) . . ?
C9 C8 C7 120.0(2) . . ?
C9 C8 H8 121.3(17) . . ?
C7 C8 H8 118.7(17) . . ?
C8 C9 C10 119.37(19) . . ?
C8 C9 H9 120.0(15) . . ?
C10 C9 H9 120.6(16) . . ?
C9 C10 C6 117.02(19) . . ?
C9 C10 C11 124.10(18) . . ?
C6 C10 C11 118.88(18) . . ?
C12 C11 C10 121.14(18) . . ?
C12 C11 H11 119.2(14) . . ?
C10 C11 H11 119.6(14) . . ?
C11 C12 C4 121.03(19) . . ?
C11 C12 H12 120.7(14) . . ?
C4 C12 H12 118.3(14) . . ?
O2 C13 O1 120.00(17) . . ?
O2 C13 C14 119.11(17) . . ?
O1 C13 C14 120.87(16) . . ?
O2 C13 Ni1 59.07(10) . . ?
O1 C13 Ni1 61.02(9) . . ?
C14 C13 Ni1 174.95(13) . . ?
C15 C14 C16 119.82(17) . 3 ?
C15 C14 C13 120.95(17) . . ?
C16 C14 C13 119.15(16) 3 . ?
C16 C15 C14 119.91(17) . . ?
C16 C15 H15 122.3(13) . . ?
C14 C15 H15 117.7(13) . . ?
C15 C16 C14 120.26(16) . 3 ?
C15 C16 H16 122.4(12) . . ?
C14 C16 H16 117.4(12) 3 . ?
C19 C17 C18 120.23(17) 3_566 . ?
C19 C17 H17 122.2(13) 3_566 . ?
C18 C17 H17 117.5(13) . . ?
C19 C18 C17 119.87(16) . . ?
C19 C18 C20 121.33(16) . . ?
C17 C18 C20 118.80(16) . . ?
C17 C19 C18 119.90(16) 3_566 . ?
C17 C19 H19 120.6(12) 3_566 . ?
C18 C19 H19 119.5(12) . . ?
O4 C20 O3 121.01(16) . . ?
O4 C20 C18 117.94(15) . . ?
O3 C20 C18 121.05(15) . . ?
O4 C20 Ni1 56.61(8) . . ?
O3 C20 Ni1 64.48(9) . . ?
C18 C20 Ni1 173.65(13) . . ?
C13 O1 Ni1 87.36(10) . . ?
C13 O2 Ni1 89.34(11) . . ?
C20 O3 Ni1 84.47(10) . . ?
C20 O4 Ni1 92.31(10) . . ?
O4 Ni1 N1 93.42(6) . . ?
O4 Ni1 N2 90.76(5) . . ?
N1 Ni1 N2 81.42(6) . . ?
O4 Ni1 O2 99.37(5) . . ?
N1 Ni1 O2 167.04(6) . . ?
N2 Ni1 O2 96.19(6) . . ?
O4 Ni1 O1 160.38(5) . . ?
N1 Ni1 O1 104.51(5) . . ?
N2 Ni1 O1 99.62(6) . . ?
O2 Ni1 O1 63.18(5) . . ?
O4 Ni1 O3 62.10(5) . . ?
N1 Ni1 O3 94.01(6) . . ?
N2 Ni1 O3 152.30(5) . . ?
O2 Ni1 O3 93.85(6) . . ?
O1 Ni1 O3 107.94(5) . . ?
O4 Ni1 C13 130.62(6) . . ?
N1 Ni1 C13 135.87(6) . . ?
N2 Ni1 C13 98.22(6) . . ?
O2 Ni1 C13 31.59(6) . . ?
O1 Ni1 C13 31.62(6) . . ?
O3 Ni1 C13 103.76(6) . . ?
O4 Ni1 C20 31.08(5) . . ?
N1 Ni1 C20 95.33(6) . . ?
N2 Ni1 C20 121.77(6) . . ?
O2 Ni1 C20 96.72(6) . . ?
O1 Ni1 C20 136.39(6) . . ?
O3 Ni1 C20 31.05(5) . . ?
C13 Ni1 C20 120.37(6) . . ?
C1 N1 C5 117.92(17) . . ?
C1 N1 Ni1 130.01(13) . . ?
C5 N1 Ni1 111.82(12) . . ?
C7 N2 C6 118.56(17) . . ?
C7 N2 Ni1 128.96(14) . . ?
C6 N2 Ni1 111.39(12) . . ?

loop_
_geom_bond_atom_site_label_1
_geom_bond_atom_site_label_2
_geom_bond_distance
_geom_bond_site_symmetry_2
_geom_bond_publ_flag
C1 N1 1.331(3) . ?
C1 C2 1.398(3) . ?
C1 H1 0.92(2) . ?
C2 C3 1.365(3) . ?
C2 H2 0.93(2) . ?
C3 C4 1.405(3) . ?
C3 H3 0.94(2) . ?
C4 C5 1.400(3) . ?
C4 C12 1.438(3) . ?
C5 N1 1.365(2) . ?
C5 C6 1.437(3) . ?
C6 N2 1.357(2) . ?
C6 C10 1.408(3) . ?
C7 N2 1.327(3) . ?
C7 C8 1.402(3) . ?
C7 H7 0.96(2) . ?
C8 C9 1.366(3) . ?
C8 H8 0.86(3) . ?
C9 C10 1.410(3) . ?
C9 H9 0.95(2) . ?
C10 C11 1.434(3) . ?
C11 C12 1.355(3) . ?
C11 H11 0.94(2) . ?
C12 H12 0.94(2) . ?
C13 O2 1.265(2) . ?
C13 O1 1.267(2) . ?
C13 C14 1.498(3) . ?
C13 Ni1 2.4141(18) . ?
C14 C15 1.393(2) . ?
C14 C16 1.395(3) 3 ?
C15 C16 1.385(3) . ?
C15 H15 0.97(2) . ?
C16 C14 1.395(3) 3 ?
C16 H16 0.97(2) . ?
C17 C19 1.387(3) 3_566 ?
C17 C18 1.395(3) . ?
C17 H17 0.90(2) . ?
C18 C19 1.393(3) . ?
C18 C20 1.503(2) . ?
C19 C17 1.387(3) 3_566 ?
C19 H19 0.96(2) . ?
C20 O4 1.260(2) . ?
C20 O3 1.264(2) . ?
C20 Ni1 2.4389(17) . ?
O1 Ni1 2.1141(13) . ?
O2 Ni1 2.0709(14) . ?
O3 Ni1 2.2113(13) . ?
O4 Ni1 2.0379(12) . ?
Ni1 N1 2.0445(16) . ?
Ni1 N2 2.0593(15) . ?
